data_1573684
loop_
_publ_author_name
'Culver, Shawn'
'Rhoad, Jonathan S.'

_journal_coeditor_code HB4504
_journal_paper_doi 10.1107/S2414314625000161
_journal_year 2025
_chemical_absolute_configuration ad
_chemical_formula_iupac 'C13 H18 O9'
_chemical_formula_moiety 'C13 H18 O9'
_chemical_formula_sum 'C13 H18 O9'
_chemical_formula_weight 318.27
_chemical_name_systematic
;
Acetyl \a-<i>D</i>-2,3,4-triacetyllyxopyranoside
;
_space_group_crystal_system monoclinic
_space_group_IT_number 4
_space_group_name_Hall 'P 2yb'
_space_group_name_H-M_alt 'P 1 21 1'
_atom_sites_solution_hydrogens difmap
_audit_creation_method SHELXL-2019/1
_cell_angle_alpha 90
_cell_angle_beta 109.7341(14)
_cell_angle_gamma 90
_cell_formula_units_Z 2
_cell_length_a 8.1174(3)
_cell_length_b 9.5597(4)
_cell_length_c 10.2580(4)
_cell_measurement_reflns_used 5073
_cell_measurement_temperature 200(2)
_cell_measurement_theta_max 69.98
_cell_measurement_theta_min 6.52
_cell_volume 749.27(5)
_computing_cell_refinement
;
SAINT (Bruker, 2014)
;
_computing_data_collection
;
APEX2 (Bruker, 2017)
;
_computing_data_reduction
;
SAINT (Bruker, 2014)
;
_computing_molecular_graphics
;
SHELXTL (Sheldrick 2008)
;
_computing_publication_material
;
SHELXTL (Sheldrick 2008)
;
_computing_structure_refinement
;
<i>SHELXL2019/1</i> (Sheldrick, 2015)
;
_computing_structure_solution
;
SHELXS97 (Sheldrick 2008)
;
_diffrn_ambient_temperature 200(2)
_diffrn_measured_fraction_theta_full 0.988
_diffrn_measured_fraction_theta_max 0.963
_diffrn_measurement_device_type 'Bruker APEXII CCD'
_diffrn_measurement_method '\f and \w scans'
_diffrn_radiation_type CuK\a
_diffrn_radiation_wavelength 1.54178
_diffrn_reflns_av_R_equivalents 0.0251
_diffrn_reflns_av_unetI/netI 0.0363
_diffrn_reflns_limit_h_max 8
_diffrn_reflns_limit_h_min -9
_diffrn_reflns_limit_k_max 8
_diffrn_reflns_limit_k_min -11
_diffrn_reflns_limit_l_max 12
_diffrn_reflns_limit_l_min -12
_diffrn_reflns_number 5524
_diffrn_reflns_theta_full 66.000
_diffrn_reflns_theta_max 70.081
_diffrn_reflns_theta_min 6.516
_exptl_absorpt_coefficient_mu 1.045
_exptl_absorpt_correction_T_max 0.7533
_exptl_absorpt_correction_T_min 0.6499
_exptl_absorpt_correction_type multi-scan
_exptl_absorpt_process_details
;
(SADABS; Krause <i>et al.</i>,  2015)
;
_exptl_crystal_colour colourless
_exptl_crystal_density_diffrn 1.411
_exptl_crystal_description 'Rectangular parallelepiped'
_exptl_crystal_F_000 336
_exptl_crystal_size_max 0.200
_exptl_crystal_size_mid 0.080
_exptl_crystal_size_min 0.045
_refine_diff_density_max 0.299
_refine_diff_density_min -0.245
_refine_ls_abs_structure_details
;
Flack <i>x</i> determined using 630 quotients
[(<i>I</i>^+^)-(<i>I</i>^-^)]/[(<i>I</i>^+^)+(<i>I</i>^-^)]
(Parsons <i>et al.</i>,  2013)
;
_refine_ls_abs_structure_Flack 0.08(7)
_refine_ls_extinction_coef 0.028(3)
_refine_ls_extinction_expression Fc^*^=kFc[1+0.001xFc^2^\l^3^/sin(2\q)]^-1/4^
_refine_ls_extinction_method
;
<i>SHELXL2019/1</i> (Sheldrick, 2015)
;
_refine_ls_goodness_of_fit_ref 1.113
_refine_ls_hydrogen_treatment refU
_refine_ls_matrix_type full
_refine_ls_number_parameters 270
_refine_ls_number_reflns 2107
_refine_ls_number_restraints 1
_refine_ls_restrained_S_all 1.113
_refine_ls_R_factor_all 0.0320
_refine_ls_R_factor_gt 0.0317
_refine_ls_shift/su_max 0.000
_refine_ls_shift/su_mean 0.000
_refine_ls_structure_factor_coef Fsqd
_refine_ls_weighting_details 'w=1/[\s^2^(Fo^2^)+(0.0444P)^2^+0.0979P] where P=(Fo^2^+2Fc^2^)/3'
_refine_ls_weighting_scheme calc
_refine_ls_wR_factor_gt 0.0755
_refine_ls_wR_factor_ref 0.0757
_reflns_number_gt 2081
_reflns_number_total 2107
_reflns_threshold_expression 'I > 2\s(I)'
_cod_data_source_file hb4504.cif
_cod_data_source_block I
_cod_original_sg_symbol_H-M 'P 21'
_cod_database_code 1573684
_shelx_space_group_comment
;
The symmetry employed for this shelxl refinement is uniquely defined
by the following loop, which should always be used as a source of
symmetry information in preference to the above space-group names.
They are only intended as comments.
;
_shelx_estimated_absorpt_t_min 0.818
_shelx_estimated_absorpt_t_max 0.954

loop_
_space_group_symop_operation_xyz
'x, y, z'
'-x, y+1/2, -z'

loop_
_atom_site_type_symbol
_atom_site_label
_atom_site_fract_x
_atom_site_fract_y
_atom_site_fract_z
_atom_site_U_iso_or_equiv
_atom_site_adp_type
_atom_site_calc_flag
_atom_site_occupancy
_atom_site_disorder_assembly
_atom_site_disorder_group
O O1 -0.12797(18) 0.61079(17) 0.65441(14) 0.0265(4) Uani d 1 . .
O O2 0.18123(17) 0.40848(17) 0.55297(15) 0.0261(4) Uani d 1 . .
O O3 0.05956(18) 0.56065(17) 0.31122(15) 0.0278(4) Uani d 1 . .
O O4 -0.2996(2) 0.45517(19) 0.21466(16) 0.0335(4) Uani d 1 . .
O O5 -0.14941(18) 0.37458(16) 0.58585(15) 0.0267(4) Uani d 1 . .
O O6 -0.1547(2) 0.5135(2) 0.84634(17) 0.0396(4) Uani d 1 . .
O O7 0.4179(2) 0.5469(2) 0.5983(2) 0.0458(5) Uani d 1 . .
O O8 -0.1219(2) 0.7203(2) 0.17276(16) 0.0374(4) Uani d 1 . .
O O9 -0.2878(4) 0.2352(3) 0.1434(2) 0.0698(7) Uani d 1 . .
C C1 -0.0355(3) 0.4874(2) 0.6386(2) 0.0249(5) Uani d 1 . .
H H1 0.038(3) 0.457(3) 0.730(3) 0.025(6) Uiso d 1 . .
C C2 0.0676(2) 0.5270(2) 0.5439(2) 0.0237(4) Uani d 1 . .
H H2 0.138(3) 0.606(3) 0.571(3) 0.020(5) Uiso d 1 . .
C C3 -0.0509(3) 0.5479(2) 0.3942(2) 0.0244(4) Uani d 1 . .
H H3 -0.117(3) 0.631(3) 0.386(2) 0.018(5) Uiso d 1 . .
C C4 -0.1710(3) 0.4228(3) 0.3476(2) 0.0260(5) Uani d 1 . .
H H4 -0.103(3) 0.344(3) 0.343(2) 0.020(6) Uiso d 1 . .
C C5 -0.2688(3) 0.3961(3) 0.4481(2) 0.0273(5) Uani d 1 . .
H H5A -0.342(3) 0.470(3) 0.446(2) 0.017(6) Uiso d 1 . .
H H5B -0.336(3) 0.315(3) 0.427(3) 0.021(6) Uiso d 1 . .
C C6 -0.1753(3) 0.6122(3) 0.7703(2) 0.0285(5) Uani d 1 . .
C C7 -0.2522(4) 0.7496(3) 0.7883(3) 0.0381(6) Uani d 1 . .
H H7A -0.211(2) 0.7748(15) 0.880(5) 0.075(12) Uiso d 1 . .
H H7B -0.232(7) 0.826(6) 0.730(6) 0.093(15) Uiso d 1 . .
H H7C -0.369(8) 0.738(7) 0.761(6) 0.104(18) Uiso d 1 . .
C C8 0.3551(3) 0.4327(3) 0.5903(2) 0.0267(5) Uani d 1 . .
C C9 0.4529(3) 0.2978(3) 0.6181(2) 0.0305(5) Uani d 1 . .
H H9A 0.414(4) 0.237(4) 0.535(4) 0.050(9) Uiso d 1 . .
H H9B 0.428(4) 0.251(4) 0.691(3) 0.034(7) Uiso d 1 . .
H H9C 0.579(4) 0.312(4) 0.648(3) 0.045(8) Uiso d 1 . .
C C10 0.0097(3) 0.6518(3) 0.2030(2) 0.0301(5) Uani d 1 . .
C C11 0.1387(4) 0.6508(4) 0.1280(3) 0.0423(6) Uani d 1 . .
H H11A 0.246(5) 0.623(5) 0.185(4) 0.051(9) Uiso d 1 . .
H H11B 0.141(7) 0.742(7) 0.088(6) 0.092(15) Uiso d 1 . .
H H11C 0.090(5) 0.577(5) 0.045(4) 0.060(10) Uiso d 1 . .
C C12 -0.3453(3) 0.3515(3) 0.1204(2) 0.0394(6) Uani d 1 . .
C C13 -0.4761(4) 0.4017(5) -0.0120(3) 0.0540(9) Uani d 1 . .
H H13A -0.544(7) 0.482(7) 0.009(5) 0.092(16) Uiso d 1 . .
H H13B -0.546(6) 0.333(6) -0.055(5) 0.074(13) Uiso d 1 . .
H H13C -0.410(6) 0.421(6) -0.067(5) 0.074(12) Uiso d 1 . .

loop_
_atom_site_aniso_label
_atom_site_aniso_U_11
_atom_site_aniso_U_22
_atom_site_aniso_U_33
_atom_site_aniso_U_12
_atom_site_aniso_U_13
_atom_site_aniso_U_23
O1 0.0271(7) 0.0251(8) 0.0268(6) 0.0027(6) 0.0085(5) -0.0005(6)
O2 0.0187(7) 0.0230(8) 0.0344(7) 0.0007(6) 0.0060(5) -0.0024(6)
O3 0.0275(7) 0.0268(8) 0.0305(7) 0.0011(6) 0.0117(6) 0.0024(6)
O4 0.0309(7) 0.0349(10) 0.0273(7) -0.0029(7) 0.0000(6) -0.0030(7)
O5 0.0260(7) 0.0231(8) 0.0294(7) -0.0025(6) 0.0073(6) 0.0005(6)
O6 0.0494(9) 0.0388(11) 0.0336(8) 0.0015(8) 0.0179(7) 0.0031(8)
O7 0.0252(8) 0.0303(10) 0.0781(12) -0.0055(7) 0.0126(8) -0.0029(10)
O8 0.0374(9) 0.0336(10) 0.0333(8) 0.0012(8) 0.0015(6) 0.0044(7)
O9 0.0903(17) 0.0519(16) 0.0528(12) 0.0004(14) 0.0051(11) -0.0247(12)
C1 0.0236(9) 0.0231(11) 0.0262(9) 0.0010(8) 0.0061(7) -0.0016(8)
C2 0.0208(9) 0.0187(11) 0.0306(10) 0.0001(8) 0.0071(7) -0.0019(9)
C3 0.0228(9) 0.0224(11) 0.0282(9) 0.0017(9) 0.0090(8) -0.0006(9)
C4 0.0227(9) 0.0254(11) 0.0265(10) 0.0005(9) 0.0038(7) -0.0025(9)
C5 0.0222(10) 0.0260(12) 0.0310(10) -0.0018(10) 0.0056(8) -0.0024(9)
C6 0.0267(10) 0.0316(13) 0.0263(9) -0.0029(9) 0.0075(7) -0.0049(9)
C7 0.0417(14) 0.0378(15) 0.0361(12) 0.0055(11) 0.0146(10) -0.0067(11)
C8 0.0212(9) 0.0320(12) 0.0262(9) -0.0009(9) 0.0071(7) -0.0011(9)
C9 0.0234(10) 0.0325(14) 0.0334(11) 0.0029(9) 0.0067(8) 0.0030(10)
C10 0.0326(11) 0.0274(12) 0.0259(10) -0.0081(10) 0.0042(8) -0.0036(9)
C11 0.0424(14) 0.0515(17) 0.0327(12) -0.0114(12) 0.0124(10) 0.0015(12)
C12 0.0392(12) 0.0507(18) 0.0303(11) -0.0095(12) 0.0144(9) -0.0103(11)
C13 0.0473(15) 0.084(3) 0.0263(11) -0.0197(18) 0.0065(10) -0.0040(15)

loop_
_atom_type_symbol
_atom_type_description
_atom_type_scat_dispersion_real
_atom_type_scat_dispersion_imag
_atom_type_scat_source
C C 0.0181 0.0091 'International Tables Vol C Tables 4.2.6.8 and 6.1.1.4'
H H 0.0000 0.0000 'International Tables Vol C Tables 4.2.6.8 and 6.1.1.4'
O O 0.0492 0.0322 'International Tables Vol C Tables 4.2.6.8 and 6.1.1.4'

loop_
_geom_angle_atom_site_label_1
_geom_angle_atom_site_label_2
_geom_angle_atom_site_label_3
_geom_angle_site_symmetry_1
_geom_angle_site_symmetry_3
_geom_angle
_geom_angle_publ_flag
C6 O1 C1 . . 114.64(16) ?
C8 O2 C2 . . 117.83(18) ?
C10 O3 C3 . . 117.73(17) ?
C12 O4 C4 . . 117.2(2) ?
C1 O5 C5 . . 114.06(16) ?
O5 C1 O1 . . 111.88(15) ?
O5 C1 C2 . . 112.09(17) ?
O1 C1 C2 . . 106.69(17) ?
O5 C1 H1 . . 104.6(17) ?
O1 C1 H1 . . 108.5(16) ?
C2 C1 H1 . . 113.1(15) ?
O2 C2 C3 . . 109.81(16) ?
O2 C2 C1 . . 103.86(16) ?
C3 C2 C1 . . 112.22(16) ?
O2 C2 H2 . . 107.6(16) ?
C3 C2 H2 . . 108.1(15) ?
C1 C2 H2 . . 115.0(15) ?
O3 C3 C4 . . 110.17(17) ?
O3 C3 C2 . . 107.51(15) ?
C4 C3 C2 . . 109.53(17) ?
O3 C3 H3 . . 109.2(15) ?
C4 C3 H3 . . 110.3(15) ?
C2 C3 H3 . . 110.1(14) ?
O4 C4 C3 . . 108.18(18) ?
O4 C4 C5 . . 107.47(16) ?
C3 C4 C5 . . 110.29(17) ?
O4 C4 H4 . . 111.8(15) ?
C3 C4 H4 . . 108.6(15) ?
C5 C4 H4 . . 110.5(15) ?
O5 C5 C4 . . 111.03(16) ?
O5 C5 H5A . . 110.3(15) ?
C4 C5 H5A . . 109.7(15) ?
O5 C5 H5B . . 105.0(15) ?
C4 C5 H5B . . 112.4(15) ?
H5A C5 H5B . . 108(2) ?
O6 C6 O1 . . 122.7(2) ?
O6 C6 C7 . . 125.7(2) ?
O1 C6 C7 . . 111.6(2) ?
C6 C7 H7A . . 109.7 ?
C6 C7 H7B . . 114(3) ?
H7A C7 H7B . . 110.1 ?
C6 C7 H7C . . 107(4) ?
H7A C7 H7C . . 109.4 ?
H7B C7 H7C . . 106(5) ?
O7 C8 O2 . . 123.8(2) ?
O7 C8 C9 . . 126.10(19) ?
O2 C8 C9 . . 110.1(2) ?
C8 C9 H9A . . 110(2) ?
C8 C9 H9B . . 109(2) ?
H9A C9 H9B . . 108(3) ?
C8 C9 H9C . . 112(2) ?
H9A C9 H9C . . 110(3) ?
H9B C9 H9C . . 107(3) ?
O8 C10 O3 . . 123.6(2) ?
O8 C10 C11 . . 126.0(2) ?
O3 C10 C11 . . 110.4(2) ?
C10 C11 H11A . . 111(2) ?
C10 C11 H11B . . 109(3) ?
H11A C11 H11B . . 113(4) ?
C10 C11 H11C . . 106(2) ?
H11A C11 H11C . . 109(3) ?
H11B C11 H11C . . 108(4) ?
O9 C12 O4 . . 123.2(2) ?
O9 C12 C13 . . 126.0(3) ?
O4 C12 C13 . . 110.8(3) ?
C12 C13 H13A . . 109(3) ?
C12 C13 H13B . . 111(3) ?
H13A C13 H13B . . 112(4) ?
C12 C13 H13C . . 104(3) ?
H13A C13 H13C . . 117(5) ?
H13B C13 H13C . . 104(4) ?

loop_
_geom_bond_atom_site_label_1
_geom_bond_atom_site_label_2
_geom_bond_site_symmetry_2
_geom_bond_distance
_geom_bond_publ_flag
O1 C6 . 1.367(3) ?
O1 C1 . 1.437(3) ?
O2 C8 . 1.352(3) ?
O2 C2 . 1.444(2) ?
O3 C10 . 1.361(3) ?
O3 C3 . 1.435(2) ?
O4 C12 . 1.346(3) ?
O4 C4 . 1.443(2) ?
O5 C1 . 1.405(3) ?
O5 C5 . 1.433(2) ?
O6 C6 . 1.199(3) ?
O7 C8 . 1.196(3) ?
O8 C10 . 1.201(3) ?
O9 C12 . 1.198(4) ?
C1 C2 . 1.528(3) ?
C1 H1 . 0.97(3) ?
C2 C3 . 1.525(3) ?
C2 H2 . 0.94(3) ?
C3 C4 . 1.515(3) ?
C3 H3 . 0.94(3) ?
C4 C5 . 1.520(3) ?
C4 H4 . 0.95(3) ?
C5 H5A . 0.92(3) ?
C5 H5B . 0.94(3) ?
C6 C7 . 1.493(4) ?
C7 H7A . 0.91(5) ?
C7 H7B . 0.99(6) ?
C7 H7C . 0.90(6) ?
C8 C9 . 1.491(3) ?
C9 H9A . 0.99(4) ?
C9 H9B . 0.95(3) ?
C9 H9C . 0.97(3) ?
C10 C11 . 1.494(3) ?
C11 H11A . 0.91(4) ?
C11 H11B . 0.96(7) ?
C11 H11C . 1.07(4) ?
C12 C13 . 1.493(4) ?
C13 H13A . 1.01(6) ?
C13 H13B . 0.89(6) ?
C13 H13C . 0.92(5) ?

loop_
_geom_hbond_atom_site_label_D
_geom_hbond_atom_site_label_H
_geom_hbond_atom_site_label_A
_geom_hbond_site_symmetry_A
_geom_hbond_distance_DH
_geom_hbond_distance_HA
_geom_hbond_distance_DA
_geom_hbond_angle_DHA
_geom_hbond_publ_flag
C1 H1 O8 2_546 0.97(3) 2.47(3) 3.198(3) 132(2) yes
C5 H5B O7 2_546 0.94(3) 2.63(3) 3.528(3) 160(2) yes
C9 H9C O5 1_655 0.97(3) 2.57(3) 3.434(3) 149(3) yes
C11 H11C O6 1_554 1.07(4) 2.39(4) 3.331(3) 145(3) yes
C13 H13C O6 1_554 0.92(5) 2.66(5) 3.554(4) 162(4) yes

loop_
_geom_torsion_atom_site_label_1
_geom_torsion_atom_site_label_2
_geom_torsion_atom_site_label_3
_geom_torsion_atom_site_label_4
_geom_torsion_site_symmetry_1
_geom_torsion_site_symmetry_2
_geom_torsion_site_symmetry_3
_geom_torsion_site_symmetry_4
_geom_torsion
_geom_torsion_publ_flag
C5 O5 C1 O1 . . . . 64.6(2) ?
C5 O5 C1 C2 . . . . -55.2(2) ?
C6 O1 C1 O5 . . . . 79.4(2) ?
C6 O1 C1 C2 . . . . -157.64(16) ?
C8 O2 C2 C3 . . . . 114.69(18) ?
C8 O2 C2 C1 . . . . -125.12(17) ?
O5 C1 C2 O2 . . . . -67.48(19) ?
O1 C1 C2 O2 . . . . 169.73(14) ?
O5 C1 C2 C3 . . . . 51.1(2) ?
O1 C1 C2 C3 . . . . -71.7(2) ?
C10 O3 C3 C4 . . . . 97.3(2) ?
C10 O3 C3 C2 . . . . -143.44(18) ?
O2 C2 C3 O3 . . . . -55.3(2) ?
C1 C2 C3 O3 . . . . -170.28(18) ?
O2 C2 C3 C4 . . . . 64.4(2) ?
C1 C2 C3 C4 . . . . -50.6(2) ?
C12 O4 C4 C3 . . . . 141.0(2) ?
C12 O4 C4 C5 . . . . -99.9(2) ?
O3 C3 C4 O4 . . . . -71.1(2) ?
C2 C3 C4 O4 . . . . 170.86(16) ?
O3 C3 C4 C5 . . . . 171.64(17) ?
C2 C3 C4 C5 . . . . 53.6(2) ?
C1 O5 C5 C4 . . . . 58.9(2) ?
O4 C4 C5 O5 . . . . -175.16(18) ?
C3 C4 C5 O5 . . . . -57.5(2) ?
C1 O1 C6 O6 . . . . -6.1(3) ?
C1 O1 C6 C7 . . . . 173.50(18) ?
C2 O2 C8 O7 . . . . -10.3(3) ?
C2 O2 C8 C9 . . . . 170.07(16) ?
C3 O3 C10 O8 . . . . -0.8(3) ?
C3 O3 C10 C11 . . . . -179.63(19) ?
C4 O4 C12 O9 . . . . 1.9(4) ?
C4 O4 C12 C13 . . . . -178.94(19) ?
